data_4330065
loop_
_publ_author_name
'Mar\'ia G\'omez-Pantoja'
'Pilar G\'omez-Sal'
'Alberto Hern\'an-G\'omez'
'Avelino Mart\'in'
'Miguel Mena'
'Cristina Santamar\'ia'

_publ_section_title
;
 Co-complexation of Lithium Gallates on the Titanium Molecular Oxide
 {[Ti(\h5-C5Me5)(\m-O)}3(\m3-CH)]
;
_journal_name_full 'Inorganic Chemistry'
_journal_page_first 8964
_journal_page_last 8972
_journal_paper_doi 10.1021/ic301057u
_journal_volume 51
_journal_year 2012
_chemical_compound_source 'synthesis as described'
_chemical_formula_moiety 'C49 H61 Ga1 O3 Ti3,C6 H6'
_chemical_formula_sum 'C55 H67 Ga O3 Ti3'
_chemical_formula_weight 989.51
_chemical_name_systematic
;
 ?
;
_space_group_IT_number 14
_symmetry_cell_setting monoclinic
_symmetry_Int_Tables_number 14
_symmetry_space_group_name_Hall '-P 2yn'
_symmetry_space_group_name_H-M 'P 1 21/n 1'
_atom_sites_solution_hydrogens geom
_atom_sites_solution_primary direct
_atom_sites_solution_secondary difmap
_cell_angle_alpha 90
_cell_angle_beta 99.340(14)
_cell_angle_gamma 90
_cell_formula_units_Z 4
_cell_length_a 11.1290(10)
_cell_length_b 20.839(5)
_cell_length_c 22.000(6)
_cell_measurement_reflns_used 197
_cell_measurement_temperature 200(2)
_cell_measurement_theta_max 21
_cell_measurement_theta_min 3.01
_cell_measurement_wavelength 0.71073
_cell_volume 5034.5(19)
_computing_cell_refinement 'Dirax/lsq (Duisenberg & Schreurs, 1989-2000)'
_computing_data_collection 'Collect (Bruker AXS BV, 1997-2004)'
_computing_data_reduction 'EvalCCD (Duisenberg & Schreurs 1990-2000)'
_computing_molecular_graphics 'Ortep-3 for Windows (Farrugia, 1997)'
_computing_publication_material 'WinGX publication routines (Farrugia, 1999)'
_computing_structure_refinement 'SHELXL-97 (Sheldrick, 2008)'
_computing_structure_solution 'SHELXS-97 (Sheldrick, 2008)'
_diffrn_ambient_temperature 200(2)
_diffrn_detector 'CCD plate'
_diffrn_detector_area_resol_mean 9
_diffrn_measured_fraction_theta_full 0.998
_diffrn_measured_fraction_theta_max 0.998
_diffrn_measurement_device '95mm CCD camera on \k-goniostat'
_diffrn_measurement_device_type KappaCCD
_diffrn_measurement_method 'CCD rotation images, thick slices'
_diffrn_orient_matrix_type X=UH
_diffrn_orient_matrix_UB_11 0.01
_diffrn_orient_matrix_UB_12 0
_diffrn_orient_matrix_UB_13 0
_diffrn_orient_matrix_UB_21 0
_diffrn_orient_matrix_UB_22 0.01
_diffrn_orient_matrix_UB_23 0
_diffrn_orient_matrix_UB_31 0
_diffrn_orient_matrix_UB_32 0
_diffrn_orient_matrix_UB_33 0.01
_diffrn_radiation_monochromator graphite
_diffrn_radiation_probe x-ray
_diffrn_radiation_type MoK\a
_diffrn_radiation_wavelength 0.71073
_diffrn_reflns_av_R_equivalents 0.2214
_diffrn_reflns_av_unetI/netI 0.0878
_diffrn_reflns_limit_h_max 13
_diffrn_reflns_limit_h_min -12
_diffrn_reflns_limit_k_max 25
_diffrn_reflns_limit_k_min -25
_diffrn_reflns_limit_l_max 26
_diffrn_reflns_limit_l_min -26
_diffrn_reflns_number 79066
_diffrn_reflns_reduction_process
;
 Scaled and merged with Sortav
 R.H. Blessing, (1987) Cryst. Rev. 1, 3-58
 R.H. Blessing, (1989) J. Appl. Cryst. 22, 396-397
;
_diffrn_reflns_theta_full 25.24
_diffrn_reflns_theta_max 25.24
_diffrn_reflns_theta_min 3.01
_diffrn_source 'Enraf Nonius FR590'
_exptl_absorpt_coefficient_mu 1.029
_exptl_absorpt_correction_T_max 0.811
_exptl_absorpt_correction_T_min 0.803
_exptl_absorpt_correction_type multi-scan
_exptl_absorpt_process_details
;
 R.H. Blessing, Acta Cryst. (1995), A51, 33-38
;
_exptl_crystal_colour orange
_exptl_crystal_density_diffrn 1.305
_exptl_crystal_description prism
_exptl_crystal_F_000 2072
_exptl_crystal_size_max 0.225
_exptl_crystal_size_mid 0.21
_exptl_crystal_size_min 0.187
_refine_diff_density_max 1.004
_refine_diff_density_min -1.183
_refine_diff_density_rms 0.109
_refine_ls_extinction_method none
_refine_ls_goodness_of_fit_ref 1.04
_refine_ls_hydrogen_treatment mixed
_refine_ls_matrix_type full
_refine_ls_number_parameters 594
_refine_ls_number_reflns 9106
_refine_ls_number_restraints 12
_refine_ls_restrained_S_all 1.04
_refine_ls_R_factor_all 0.1192
_refine_ls_R_factor_gt 0.0715
_refine_ls_shift/su_max 0.02
_refine_ls_shift/su_mean 0
_refine_ls_structure_factor_coef Fsqd
_refine_ls_weighting_details 'calc w=1/[\s^2^(Fo^2^)+(0.0870P)^2^+15.3146P] where P=(Fo^2^+2Fc^2^)/3'
_refine_ls_weighting_scheme calc
_refine_ls_wR_factor_gt 0.166
_refine_ls_wR_factor_ref 0.2109
_reflns_number_gt 5989
_reflns_number_total 9106
_reflns_threshold_expression >2\s(I)
_cod_data_source_file ic301057u_si_001_2.cif
_cod_data_source_block 2
_cod_original_cell_volume 5035(2)
_cod_database_code 4330065

loop_
_symmetry_equiv_pos_as_xyz
'x, y, z'
'-x+1/2, y+1/2, -z+1/2'
'-x, -y, -z'
'x-1/2, -y-1/2, z-1/2'

loop_
_atom_site_label
_atom_site_type_symbol
_atom_site_fract_x
_atom_site_fract_y
_atom_site_fract_z
_atom_site_U_iso_or_equiv
_atom_site_adp_type
_atom_site_occupancy
_atom_site_symmetry_multiplicity
_atom_site_calc_flag
_atom_site_refinement_flags
C1 C 0.0266(4) 0.4770(3) 0.2326(2) 0.0316(12) Uani 1 1 d .
H1 H 0.106 0.4631 0.2211 0.038 Uiso 1 1 calc R
C11 C -0.1059(5) 0.4826(3) 0.0707(3) 0.0436(15) Uani 1 1 d .
C12 C -0.2043(5) 0.5265(3) 0.0671(3) 0.0412(14) Uani 1 1 d .
C13 C -0.1564(5) 0.5853(3) 0.0891(3) 0.0410(14) Uani 1 1 d .
C14 C -0.0282(5) 0.5793(3) 0.1052(3) 0.0444(15) Uani 1 1 d .
C15 C 0.0024(5) 0.5159(3) 0.0956(3) 0.0459(16) Uani 1 1 d .
C16 C -0.1122(8) 0.4171(4) 0.0459(4) 0.068(2) Uani 1 1 d .
H16A H -0.1975 0.4051 0.0326 0.102 Uiso 1 1 calc R
H16B H -0.0744 0.3873 0.0778 0.102 Uiso 1 1 calc R
H16C H -0.0687 0.4151 0.0106 0.102 Uiso 1 1 calc R
C17 C -0.3333(5) 0.5138(4) 0.0377(3) 0.0547(18) Uani 1 1 d .
H17A H -0.3766 0.4924 0.0674 0.082 Uiso 1 1 calc R
H17B H -0.3339 0.486 0.0017 0.082 Uiso 1 1 calc R
H17C H -0.3737 0.5545 0.0248 0.082 Uiso 1 1 calc R
C18 C -0.2272(6) 0.6454(3) 0.0950(3) 0.0574(18) Uani 1 1 d .
H18A H -0.2107 0.6765 0.0641 0.086 Uiso 1 1 calc R
H18B H -0.2029 0.6635 0.1363 0.086 Uiso 1 1 calc R
H18C H -0.3144 0.6354 0.0886 0.086 Uiso 1 1 calc R
C19 C 0.0579(7) 0.6319(4) 0.1276(3) 0.070(2) Uani 1 1 d .
H19A H 0.1412 0.6151 0.1353 0.106 Uiso 1 1 calc R
H19B H 0.0373 0.6495 0.166 0.106 Uiso 1 1 calc R
H19C H 0.0519 0.6659 0.0965 0.106 Uiso 1 1 calc R
C20 C 0.1288(6) 0.4883(4) 0.1003(3) 0.071(2) Uani 1 1 d .
H20A H 0.1468 0.48 0.0589 0.107 Uiso 1 1 calc R
H20B H 0.1336 0.448 0.1236 0.107 Uiso 1 1 calc R
H20C H 0.1881 0.5189 0.1215 0.107 Uiso 1 1 calc R
C21 C -0.1020(5) 0.3305(3) 0.3347(3) 0.0419(14) Uani 1 1 d .
C22 C -0.1473(5) 0.3135(3) 0.2728(3) 0.0420(14) Uani 1 1 d .
C23 C -0.0515(6) 0.3185(3) 0.2379(3) 0.0527(17) Uani 1 1 d .
C24 C 0.0540(5) 0.3387(3) 0.2787(4) 0.0524(17) Uani 1 1 d .
C25 C 0.0225(5) 0.3457(3) 0.3382(3) 0.0483(16) Uani 1 1 d .
C26 C -0.1713(7) 0.3288(4) 0.3885(3) 0.064(2) Uani 1 1 d .
H26A H -0.1439 0.292 0.4149 0.095 Uiso 1 1 calc R
H26B H -0.2586 0.3247 0.373 0.095 Uiso 1 1 calc R
H26C H -0.1562 0.3685 0.4123 0.095 Uiso 1 1 calc R
C27 C -0.2718(6) 0.2863(3) 0.2501(4) 0.065(2) Uani 1 1 d .
H27A H -0.271 0.2636 0.2111 0.097 Uiso 1 1 calc R
H27B H -0.3314 0.3213 0.2436 0.097 Uiso 1 1 calc R
H27C H -0.2941 0.2563 0.2807 0.097 Uiso 1 1 calc R
C28 C -0.0556(10) 0.2995(4) 0.1716(4) 0.094(3) Uani 1 1 d .
H28A H -0.024 0.2558 0.1696 0.141 Uiso 1 1 calc R
H28B H -0.0056 0.3292 0.1518 0.141 Uiso 1 1 calc R
H28C H -0.14 0.3011 0.1502 0.141 Uiso 1 1 calc R
C29 C 0.1804(7) 0.3430(4) 0.2632(5) 0.097(3) Uani 1 1 d .
H29A H 0.2249 0.3778 0.287 0.145 Uiso 1 1 calc R
H29B H 0.1756 0.3517 0.2191 0.145 Uiso 1 1 calc R
H29C H 0.2231 0.3023 0.2734 0.145 Uiso 1 1 calc R
C30 C 0.1060(8) 0.3608(4) 0.3983(4) 0.082(3) Uani 1 1 d .
H30A H 0.0718 0.3964 0.419 0.123 Uiso 1 1 calc R
H30B H 0.1866 0.3728 0.3897 0.123 Uiso 1 1 calc R
H30C H 0.1133 0.3229 0.425 0.123 Uiso 1 1 calc R
C31 C 0.0543(5) 0.6231(3) 0.3730(3) 0.0485(16) Uani 1 1 d .
C32 C 0.1162(6) 0.5687(4) 0.3961(3) 0.0508(16) Uani 1 1 d .
C33 C 0.2000(5) 0.5531(3) 0.3568(3) 0.0470(16) Uani 1 1 d .
C34 C 0.1916(5) 0.6002(3) 0.3094(3) 0.0433(15) Uani 1 1 d .
C35 C 0.1024(5) 0.6442(3) 0.3203(3) 0.0491(16) Uani 1 1 d .
C36 C -0.0478(8) 0.6543(5) 0.3999(5) 0.105(4) Uani 1 1 d .
H36A H -0.1018 0.6211 0.4118 0.157 Uiso 1 1 calc R
H36B H -0.0942 0.6826 0.3691 0.157 Uiso 1 1 calc R
H36C H -0.0136 0.6794 0.4363 0.157 Uiso 1 1 calc R
C37 C 0.0959(9) 0.5342(5) 0.4540(4) 0.094(3) Uani 1 1 d .
H37A H 0.1092 0.5641 0.4889 0.142 Uiso 1 1 calc R
H37B H 0.153 0.4982 0.4621 0.142 Uiso 1 1 calc R
H37C H 0.0122 0.5179 0.4487 0.142 Uiso 1 1 calc R
C38 C 0.2933(6) 0.5010(4) 0.3647(5) 0.087(3) Uani 1 1 d .
H38A H 0.2966 0.4809 0.3247 0.131 Uiso 1 1 calc R
H38B H 0.2713 0.4687 0.3933 0.131 Uiso 1 1 calc R
H38C H 0.3731 0.5192 0.3812 0.131 Uiso 1 1 calc R
C39 C 0.2757(6) 0.6050(5) 0.2626(4) 0.082(3) Uani 1 1 d .
H39A H 0.2521 0.6417 0.2355 0.123 Uiso 1 1 calc R
H39B H 0.2704 0.5655 0.2381 0.123 Uiso 1 1 calc R
H39C H 0.3595 0.6108 0.2838 0.123 Uiso 1 1 calc R
C40 C 0.0652(8) 0.7038(4) 0.2836(4) 0.084(3) Uani 1 1 d .
H40A H 0.1283 0.7151 0.2591 0.126 Uiso 1 1 calc R
H40B H 0.0551 0.7392 0.3117 0.126 Uiso 1 1 calc R
H40C H -0.0119 0.6961 0.2561 0.126 Uiso 1 1 calc R
C41 C -0.4133(5) 0.4365(3) 0.2987(3) 0.0483(16) Uani 1 1 d .
C42 C -0.3668(6) 0.4741(4) 0.3498(3) 0.0574(19) Uani 1 1 d .
C43 C -0.3873(8) 0.4581(6) 0.4106(4) 0.078(3) Uani 1 1 d .
C44 C -0.4575(9) 0.4073(7) 0.4205(6) 0.095(4) Uani 1 1 d .
C45 C -0.5029(8) 0.3714(6) 0.3717(6) 0.083(3) Uani 1 1 d .
C46 C -0.4847(6) 0.3854(4) 0.3112(4) 0.057(2) Uani 1 1 d .
C51 C -0.4714(5) 0.3965(3) 0.1477(3) 0.0395(13) Uani 1 1 d .
C52 C -0.4075(6) 0.3657(3) 0.1072(3) 0.0498(16) Uani 1 1 d .
H52 H -0.3223 0.3728 0.1109 0.06 Uiso 1 1 calc R
C53 C -0.4633(8) 0.3248(4) 0.0615(4) 0.069(2) Uani 1 1 d .
H53 H -0.4165 0.3048 0.0343 0.083 Uiso 1 1 calc R
C54 C -0.5872(8) 0.3132(4) 0.0553(4) 0.076(2) Uani 1 1 d .
H54 H -0.6263 0.2851 0.0243 0.091 Uiso 1 1 calc R
C55 C -0.6519(7) 0.3429(4) 0.0948(4) 0.076(2) Uani 1 1 d .
H55 H -0.7369 0.335 0.0911 0.091 Uiso 1 1 calc R
C56 C -0.5966(5) 0.3844(3) 0.1402(3) 0.0536(17) Uani 1 1 d .
H56 H -0.6444 0.4048 0.1667 0.064 Uiso 1 1 calc R
C61 C -0.4495(5) 0.5463(3) 0.1872(3) 0.0385(13) Uani 1 1 d .
C62 C -0.5388(5) 0.5570(3) 0.1345(3) 0.0459(15) Uani 1 1 d .
H62 H -0.5684 0.5213 0.1096 0.055 Uiso 1 1 calc R
C63 C -0.5839(6) 0.6163(4) 0.1181(4) 0.0594(19) Uani 1 1 d .
H63 H -0.6436 0.6219 0.0824 0.071 Uiso 1 1 calc R
C64 C -0.5421(7) 0.6674(4) 0.1536(5) 0.074(2) Uani 1 1 d .
H64 H -0.5723 0.709 0.142 0.089 Uiso 1 1 calc R
C65 C -0.4571(7) 0.6604(4) 0.2060(4) 0.065(2) Uani 1 1 d .
H65 H -0.4311 0.6965 0.231 0.078 Uiso 1 1 calc R
C66 C -0.4095(5) 0.5999(3) 0.2219(3) 0.0541(18) Uani 1 1 d .
H66 H -0.3485 0.5952 0.2572 0.065 Uiso 1 1 calc R
C71 C 0.4567(18) 0.6577(7) 0.4173(6) 0.150(6) Uani 1 1 d U
H71 H 0.4062 0.6287 0.3914 0.18 Uiso 1 1 calc R
C72 C 0.5791(16) 0.6506(5) 0.4269(5) 0.122(4) Uani 1 1 d U
H72 H 0.6156 0.6167 0.4075 0.147 Uiso 1 1 calc R
C73 C 0.6488(8) 0.6921(5) 0.4646(5) 0.089(3) Uani 1 1 d U
H73 H 0.7348 0.6872 0.472 0.107 Uiso 1 1 calc R
C74 C 0.5980(10) 0.7392(5) 0.4907(4) 0.088(2) Uani 1 1 d U
H74 H 0.6473 0.7683 0.5171 0.105 Uiso 1 1 calc R
C75 C 0.4086(10) 0.7053(9) 0.4441(9) 0.148(6) Uani 1 1 d U
H75 H 0.3227 0.7107 0.4374 0.177 Uiso 1 1 calc R
C76 C 0.4784(12) 0.7462(6) 0.4805(6) 0.116(4) Uani 1 1 d U
H76 H 0.4421 0.7805 0.4994 0.139 Uiso 1 1 calc R
Ga1 Ga -0.39751(5) 0.45859(3) 0.21136(3) 0.0359(2) Uani 1 1 d .
O12 O -0.2173(3) 0.45364(17) 0.20771(16) 0.0330(8) Uani 1 1 d .
O13 O -0.1124(3) 0.57880(17) 0.23481(17) 0.0325(8) Uani 1 1 d .
O23 O -0.0850(3) 0.48339(18) 0.33197(17) 0.0340(8) Uani 1 1 d .
Ti1 Ti -0.12042(8) 0.51679(5) 0.17570(4) 0.0326(3) Uani 1 1 d .
Ti2 Ti -0.09385(8) 0.42210(5) 0.27243(5) 0.0332(3) Uani 1 1 d .
Ti3 Ti -0.00140(8) 0.54566(5) 0.29777(5) 0.0327(3) Uani 1 1 d .
H42 H -0.315(5) 0.505(3) 0.341(2) 0.029(15) Uiso 1 1 d .
H43 H -0.352(6) 0.489(4) 0.436(3) 0.06(2) Uiso 1 1 d .
H44A H -0.472(9) 0.396(5) 0.466(5) 0.13(4) Uiso 1 1 d .
H45 H -0.541(6) 0.339(3) 0.379(3) 0.05(2) Uiso 1 1 d .
H46 H -0.521(6) 0.361(3) 0.283(3) 0.037(19) Uiso 1 1 d .

loop_
_atom_site_aniso_label
_atom_site_aniso_U_11
_atom_site_aniso_U_22
_atom_site_aniso_U_33
_atom_site_aniso_U_23
_atom_site_aniso_U_13
_atom_site_aniso_U_12
C1 0.021(2) 0.036(3) 0.037(3) -0.003(2) 0.004(2) -0.003(2)
C11 0.046(3) 0.056(4) 0.032(3) 0.006(3) 0.015(3) 0.007(3)
C12 0.033(3) 0.060(4) 0.031(3) 0.006(3) 0.006(2) -0.001(3)
C13 0.035(3) 0.050(4) 0.039(3) 0.006(3) 0.009(2) 0.004(3)
C14 0.034(3) 0.062(4) 0.039(3) 0.010(3) 0.011(2) -0.009(3)
C15 0.034(3) 0.066(5) 0.040(3) 0.013(3) 0.016(3) 0.012(3)
C16 0.090(6) 0.060(5) 0.060(5) -0.007(4) 0.026(4) 0.010(4)
C17 0.037(3) 0.083(5) 0.043(4) 0.001(3) 0.004(3) -0.002(3)
C18 0.064(4) 0.053(4) 0.057(4) 0.010(3) 0.018(3) 0.013(3)
C19 0.063(5) 0.094(6) 0.054(4) 0.015(4) 0.009(3) -0.033(4)
C20 0.046(4) 0.120(7) 0.053(4) 0.022(4) 0.027(3) 0.029(4)
C21 0.034(3) 0.039(3) 0.053(4) 0.006(3) 0.011(3) 0.000(2)
C22 0.034(3) 0.034(3) 0.057(4) 0.006(3) 0.004(3) -0.001(2)
C23 0.069(5) 0.031(3) 0.061(4) 0.002(3) 0.020(3) 0.015(3)
C24 0.036(3) 0.037(4) 0.089(5) 0.010(3) 0.024(3) 0.009(3)
C25 0.038(3) 0.039(4) 0.064(4) 0.007(3) -0.004(3) 0.002(3)
C26 0.066(5) 0.060(5) 0.070(5) 0.020(4) 0.028(4) 0.016(4)
C27 0.050(4) 0.051(4) 0.087(6) -0.005(4) -0.010(4) -0.004(3)
C28 0.159(9) 0.066(6) 0.060(5) -0.003(4) 0.027(6) 0.029(6)
C29 0.052(5) 0.058(5) 0.194(11) 0.032(6) 0.065(6) 0.026(4)
C30 0.079(5) 0.057(5) 0.093(6) 0.013(4) -0.034(5) -0.004(4)
C31 0.037(3) 0.058(4) 0.051(4) -0.020(3) 0.011(3) -0.013(3)
C32 0.044(4) 0.066(5) 0.040(4) -0.002(3) -0.002(3) -0.021(3)
C33 0.029(3) 0.041(4) 0.067(4) -0.001(3) -0.005(3) -0.006(2)
C34 0.023(3) 0.057(4) 0.050(4) -0.009(3) 0.008(2) -0.013(3)
C35 0.034(3) 0.045(4) 0.064(4) 0.000(3) -0.005(3) -0.018(3)
C36 0.066(5) 0.106(8) 0.152(9) -0.079(7) 0.049(6) -0.016(5)
C37 0.113(7) 0.121(8) 0.045(5) 0.002(5) 0.000(4) -0.063(6)
C38 0.036(4) 0.066(5) 0.148(9) 0.000(5) -0.022(4) 0.010(3)
C39 0.046(4) 0.140(8) 0.065(5) -0.013(5) 0.027(4) -0.034(5)
C40 0.076(5) 0.051(5) 0.115(7) 0.015(5) -0.016(5) -0.014(4)
C41 0.029(3) 0.066(4) 0.050(4) 0.005(3) 0.007(3) 0.009(3)
C42 0.036(4) 0.079(5) 0.060(5) 0.002(4) 0.016(3) 0.014(4)
C43 0.059(5) 0.126(9) 0.050(5) -0.004(6) 0.008(4) 0.040(6)
C44 0.066(6) 0.145(11) 0.078(7) 0.046(7) 0.029(5) 0.043(7)
C45 0.053(5) 0.097(8) 0.109(9) 0.067(7) 0.042(5) 0.031(5)
C46 0.035(4) 0.065(5) 0.074(5) 0.027(4) 0.014(3) 0.002(3)
C51 0.038(3) 0.033(3) 0.045(3) 0.004(3) 0.002(3) -0.002(2)
C52 0.051(4) 0.048(4) 0.050(4) -0.001(3) 0.008(3) -0.003(3)
C53 0.089(6) 0.061(5) 0.057(5) -0.002(4) 0.011(4) 0.000(4)
C54 0.086(6) 0.050(5) 0.076(6) -0.006(4) -0.034(5) -0.007(4)
C55 0.050(4) 0.056(5) 0.110(7) -0.008(5) -0.023(4) 0.000(4)
C56 0.030(3) 0.046(4) 0.081(5) -0.005(4) -0.004(3) 0.002(3)
C61 0.029(3) 0.042(4) 0.047(3) -0.003(3) 0.011(2) -0.001(2)
C62 0.037(3) 0.046(4) 0.058(4) 0.004(3) 0.017(3) 0.009(3)
C63 0.041(4) 0.059(5) 0.080(5) 0.019(4) 0.017(3) 0.012(3)
C64 0.065(5) 0.047(5) 0.121(8) 0.016(5) 0.047(5) 0.006(4)
C65 0.055(4) 0.044(4) 0.105(6) -0.018(4) 0.037(4) -0.010(3)
C66 0.031(3) 0.063(5) 0.072(5) -0.016(4) 0.019(3) -0.005(3)
C71 0.211(12) 0.107(10) 0.101(9) 0.050(7) -0.069(10) -0.104(9)
C72 0.235(13) 0.074(7) 0.060(6) -0.005(5) 0.033(8) 0.016(8)
C73 0.066(5) 0.113(8) 0.089(7) 0.026(5) 0.012(4) 0.024(5)
C74 0.112(6) 0.078(6) 0.073(6) -0.008(5) 0.014(5) -0.024(5)
C75 0.061(6) 0.185(14) 0.187(16) 0.124(10) -0.010(6) -0.021(6)
C76 0.128(7) 0.104(8) 0.133(10) 0.036(6) 0.078(8) 0.045(7)
Ga1 0.0224(3) 0.0410(4) 0.0446(4) 0.0014(3) 0.0065(2) -0.0017(2)
O12 0.0222(17) 0.039(2) 0.037(2) -0.0006(17) 0.0042(15) -0.0020(15)
O13 0.0230(18) 0.035(2) 0.040(2) 0.0021(17) 0.0088(15) 0.0008(15)
O23 0.0250(18) 0.038(2) 0.041(2) 0.0032(17) 0.0097(15) -0.0014(15)
Ti1 0.0233(5) 0.0395(6) 0.0360(6) 0.0033(4) 0.0080(4) 0.0003(4)
Ti2 0.0230(5) 0.0352(6) 0.0419(6) 0.0033(4) 0.0070(4) 0.0005(4)
Ti3 0.0217(5) 0.0386(6) 0.0382(6) -0.0012(4) 0.0064(4) -0.0019(4)

loop_
_atom_type_symbol
_atom_type_description
_atom_type_scat_dispersion_real
_atom_type_scat_dispersion_imag
_atom_type_scat_source
C C 0.0033 0.0016 'International Tables Vol C Tables 4.2.6.8 and 6.1.1.4'
H H 0 0 'International Tables Vol C Tables 4.2.6.8 and 6.1.1.4'
Ga Ga 0.2307 1.6083 'International Tables Vol C Tables 4.2.6.8 and 6.1.1.4'
O O 0.0106 0.006 'International Tables Vol C Tables 4.2.6.8 and 6.1.1.4'
Ti Ti 0.2776 0.4457 'International Tables Vol C Tables 4.2.6.8 and 6.1.1.4'

loop_
_exptl_crystal_face_index_h
_exptl_crystal_face_index_k
_exptl_crystal_face_index_l
_exptl_crystal_face_perp_dist
0 1 0 0.058
-4 0 1 0.185
0 -1 0 0.093
11 1 -3 0.197
0 0 1 0.034
0 0 -1 0.112

loop_
_geom_angle_atom_site_label_1
_geom_angle_atom_site_label_2
_geom_angle_atom_site_label_3
_geom_angle
Ti2 C1 Ti1 88.53(19)
Ti2 C1 Ti3 84.7(2)
Ti1 C1 Ti3 87.1(2)
C12 C11 C15 107.7(6)
C12 C11 C16 126.1(6)
C15 C11 C16 125.8(6)
C12 C11 Ti1 72.3(3)
C15 C11 Ti1 71.0(3)
C16 C11 Ti1 128.0(4)
C13 C12 C11 107.5(5)
C13 C12 C17 126.3(6)
C11 C12 C17 125.8(6)
C13 C12 Ti1 70.5(3)
C11 C12 Ti1 73.9(3)
C17 C12 Ti1 126.7(4)
C12 C13 C14 108.8(5)
C12 C13 C18 126.2(6)
C14 C13 C18 125.1(6)
C12 C13 Ti1 75.8(3)
C14 C13 Ti1 73.4(3)
C18 C13 Ti1 117.3(4)
C15 C14 C13 107.9(5)
C15 C14 C19 126.2(6)
C13 C14 C19 125.9(6)
C15 C14 Ti1 73.8(3)
C13 C14 Ti1 71.8(3)
C19 C14 Ti1 120.7(4)
C14 C15 C11 108.0(5)
C14 C15 C20 127.0(6)
C11 C15 C20 124.2(6)
C14 C15 Ti1 72.4(3)
C11 C15 Ti1 74.9(3)
C20 C15 Ti1 126.1(4)
C25 C21 C22 107.6(5)
C25 C21 C26 125.6(6)
C22 C21 C26 126.7(6)
C25 C21 Ti2 73.7(3)
C22 C21 Ti2 71.7(3)
C26 C21 Ti2 123.0(4)
C23 C22 C21 108.7(5)
C23 C22 C27 125.5(6)
C21 C22 C27 125.3(6)
C23 C22 Ti2 73.3(3)
C21 C22 Ti2 73.2(3)
C27 C22 Ti2 125.7(4)
C22 C23 C24 107.2(6)
C22 C23 C28 126.8(7)
C24 C23 C28 125.7(7)
C22 C23 Ti2 71.7(3)
C24 C23 Ti2 73.4(4)
C28 C23 Ti2 125.2(5)
C25 C24 C23 108.2(5)
C25 C24 C29 125.8(7)
C23 C24 C29 125.5(7)
C25 C24 Ti2 72.9(3)
C23 C24 Ti2 71.8(3)
C29 C24 Ti2 127.3(5)
C21 C25 C24 108.3(6)
C21 C25 C30 123.3(7)
C24 C25 C30 128.1(6)
C21 C25 Ti2 71.7(3)
C24 C25 Ti2 72.5(4)
C30 C25 Ti2 125.7(5)
C32 C31 C35 108.8(6)
C32 C31 C36 124.9(7)
C35 C31 C36 126.3(8)
C32 C31 Ti3 75.6(4)
C35 C31 Ti3 74.1(3)
C36 C31 Ti3 116.6(5)
C31 C32 C33 107.7(6)
C31 C32 C37 124.5(7)
C33 C32 C37 127.8(7)
C31 C32 Ti3 70.4(3)
C33 C32 Ti3 73.7(4)
C37 C32 Ti3 122.2(4)
C32 C33 C34 108.7(6)
C32 C33 C38 127.9(7)
C34 C33 C38 123.2(7)
C32 C33 Ti3 72.2(3)
C34 C33 Ti3 72.8(3)
C38 C33 Ti3 125.8(5)
C35 C34 C33 106.8(5)
C35 C34 C39 127.7(7)
C33 C34 C39 125.0(6)
C35 C34 Ti3 71.5(3)
C33 C34 Ti3 72.8(3)
C39 C34 Ti3 127.1(4)
C34 C35 C31 107.9(6)
C34 C35 C40 126.2(7)
C31 C35 C40 125.9(7)
C34 C35 Ti3 74.4(3)
C31 C35 Ti3 70.5(3)
C40 C35 Ti3 121.5(4)
C46 C41 C42 114.9(7)
C46 C41 Ga1 120.5(6)
C42 C41 Ga1 124.1(5)
C41 C42 C43 121.8(9)
C44 C43 C42 121.0(10)
C45 C44 C43 117.5(10)
C44 C45 C46 123.2(10)
C41 C46 C45 121.5(10)
C52 C51 C56 116.5(6)
C52 C51 Ga1 124.0(4)
C56 C51 Ga1 119.4(5)
C51 C52 C53 122.4(7)
C54 C53 C52 120.0(8)
C55 C54 C53 118.6(7)
C54 C55 C56 121.5(7)
C55 C56 C51 121.0(7)
C66 C61 C62 116.4(6)
C66 C61 Ga1 123.1(5)
C62 C61 Ga1 120.3(4)
C63 C62 C61 122.7(7)
C64 C63 C62 118.9(7)
C63 C64 C65 121.6(7)
C64 C65 C66 119.4(7)
C61 C66 C65 121.1(7)
C75 C71 C72 119.2(12)
C71 C72 C73 119.3(12)
C74 C73 C72 120.1(10)
C73 C74 C76 120.2(11)
C71 C75 C76 120.9(12)
C74 C76 C75 120.4(12)
C61 Ga1 C51 110.2(2)
C61 Ga1 C41 113.8(3)
C51 Ga1 C41 115.8(3)
C61 Ga1 O12 106.71(19)
C51 Ga1 O12 103.8(2)
C41 Ga1 O12 105.49(19)
Ti1 O12 Ti2 97.46(15)
Ti1 O12 Ga1 127.10(19)
Ti2 O12 Ga1 125.52(18)
Ti1 O13 Ti3 102.73(18)
Ti2 O23 Ti3 100.00(17)
O13 Ti1 O12 100.98(16)
O13 Ti1 C1 84.87(19)
O12 Ti1 C1 86.51(18)
O13 Ti1 C13 97.40(19)
O12 Ti1 C13 133.05(18)
C1 Ti1 C13 138.2(2)
O13 Ti1 C14 95.8(2)
O12 Ti1 C14 161.28(19)
C1 Ti1 C14 103.4(2)
C13 Ti1 C14 34.81(19)
O13 Ti1 C15 124.1(2)
O12 Ti1 C15 133.6(2)
C1 Ti1 C15 87.2(2)
C13 Ti1 C15 57.0(2)
C14 Ti1 C15 33.8(2)
O13 Ti1 C12 127.5(2)
O12 Ti1 C12 105.72(18)
C1 Ti1 C12 140.3(2)
C13 Ti1 C12 33.7(2)
C14 Ti1 C12 56.7(2)
C15 Ti1 C12 56.76(19)
O13 Ti1 C11 151.11(19)
O12 Ti1 C11 105.98(19)
C1 Ti1 C11 106.7(2)
C13 Ti1 C11 56.2(2)
C14 Ti1 C11 56.2(2)
C15 Ti1 C11 34.1(2)
C12 Ti1 C11 33.85(19)
O13 Ti1 Ti3 38.76(11)
O12 Ti1 Ti3 90.11(11)
C1 Ti1 Ti3 46.75(15)
C13 Ti1 Ti3 128.49(16)
C14 Ti1 Ti3 108.28(15)
C15 Ti1 Ti3 117.33(16)
C12 Ti1 Ti3 162.19(16)
C11 Ti1 Ti3 148.89(14)
O13 Ti1 Ti2 88.36(12)
O12 Ti1 Ti2 41.53(11)
C1 Ti1 Ti2 45.69(14)
C13 Ti1 Ti2 173.19(16)
C14 Ti1 Ti2 148.43(15)
C15 Ti1 Ti2 122.32(15)
C12 Ti1 Ti2 139.53(16)
C11 Ti1 Ti2 118.87(15)
Ti3 Ti1 Ti2 58.28(4)
O23 Ti2 O12 103.95(16)
O23 Ti2 C1 87.35(19)
O12 Ti2 C1 86.09(18)
O23 Ti2 C22 131.3(2)
O12 Ti2 C22 100.44(18)
C1 Ti2 C22 136.1(2)
O23 Ti2 C21 98.8(2)
O12 Ti2 C21 127.93(18)
C1 Ti2 C21 141.6(2)
C22 Ti2 C21 35.1(2)
O23 Ti2 C23 152.0(2)
O12 Ti2 C23 103.3(2)
C1 Ti2 C23 101.1(2)
C22 Ti2 C23 35.1(2)
C21 Ti2 C23 58.4(2)
O23 Ti2 C24 120.9(2)
O12 Ti2 C24 134.0(2)
C1 Ti2 C24 86.5(2)
C22 Ti2 C24 57.8(2)
C21 Ti2 C24 57.8(2)
C23 Ti2 C24 34.9(2)
O23 Ti2 C25 94.1(2)
O12 Ti2 C25 158.00(19)
C1 Ti2 C25 107.5(2)
C22 Ti2 C25 57.7(2)
C21 Ti2 C25 34.6(2)
C23 Ti2 C25 57.9(2)
C24 Ti2 C25 34.5(2)
O23 Ti2 Ti3 40.10(11)
O12 Ti2 Ti3 91.63(11)
C1 Ti2 Ti3 47.97(15)
C22 Ti2 Ti3 167.32(16)
C21 Ti2 Ti3 132.62(16)
C23 Ti2 Ti3 145.09(18)
C24 Ti2 Ti3 115.61(16)
C25 Ti2 Ti3 110.34(16)
O23 Ti2 Ti1 92.17(12)
O12 Ti2 Ti1 41.01(10)
C1 Ti2 Ti1 45.78(15)
C22 Ti2 Ti1 132.00(16)
C21 Ti2 Ti1 166.77(16)
C23 Ti2 Ti1 112.96(17)
C24 Ti2 Ti1 121.99(17)
C25 Ti2 Ti1 152.23(16)
Ti3 Ti2 Ti1 60.45(4)
O23 Ti3 O13 104.62(16)
O23 Ti3 C1 86.49(19)
O13 Ti3 C1 84.08(19)
O23 Ti3 C31 107.1(2)
O13 Ti3 C31 110.2(2)
C1 Ti3 C31 156.1(2)
O23 Ti3 C35 142.5(2)
O13 Ti3 C35 94.4(2)
C1 Ti3 C35 128.1(2)
C31 Ti3 C35 35.3(2)
O23 Ti3 C32 90.6(2)
O13 Ti3 C32 144.2(2)
C1 Ti3 C32 129.7(2)
C31 Ti3 C32 34.0(2)
C35 Ti3 C32 57.3(2)
O23 Ti3 C33 108.38(19)
O13 Ti3 C33 146.87(19)
C1 Ti3 C33 100.7(2)
C31 Ti3 C33 56.8(2)
C35 Ti3 C33 56.7(2)
C32 Ti3 C33 34.1(2)
O23 Ti3 C34 142.8(2)
O13 Ti3 C34 112.50(19)
C1 Ti3 C34 99.6(2)
C31 Ti3 C34 57.7(2)
C35 Ti3 C34 34.1(2)
C32 Ti3 C34 57.3(2)
C33 Ti3 C34 34.4(2)
O23 Ti3 Ti2 39.90(12)
O13 Ti3 Ti2 90.87(12)
C1 Ti3 Ti2 47.30(14)
C31 Ti3 Ti2 146.01(17)
C35 Ti3 Ti2 172.54(16)
C32 Ti3 Ti2 119.71(18)
C33 Ti3 Ti2 116.59(15)
C34 Ti3 Ti2 138.52(16)
O23 Ti3 Ti1 92.75(12)
O13 Ti3 Ti1 38.51(12)
C1 Ti3 Ti1 46.19(14)
C31 Ti3 Ti1 147.67(19)
C35 Ti3 Ti1 120.97(16)
C32 Ti3 Ti1 174.45(16)
C33 Ti3 Ti1 140.33(17)
C34 Ti3 Ti1 117.94(15)
Ti2 Ti3 Ti1 61.27(4)

loop_
_geom_bond_atom_site_label_1
_geom_bond_atom_site_label_2
_geom_bond_distance
C1 Ti2 2.063(5)
C1 Ti1 2.066(5)
C1 Ti3 2.085(5)
C11 C12 1.420(8)
C11 C15 1.422(9)
C11 C16 1.467(10)
C11 Ti1 2.449(6)
C12 C13 1.391(9)
C12 C17 1.500(8)
C12 Ti1 2.428(6)
C13 C14 1.419(8)
C13 C18 1.496(8)
C13 Ti1 2.361(6)
C14 C15 1.389(9)
C14 C19 1.487(9)
C14 Ti1 2.381(6)
C15 C20 1.507(8)
C15 Ti1 2.399(5)
C21 C25 1.412(8)
C21 C22 1.418(9)
C21 C26 1.514(9)
C21 Ti2 2.361(6)
C22 C23 1.417(9)
C22 C27 1.505(8)
C22 Ti2 2.341(6)
C23 C24 1.421(10)
C23 C28 1.505(10)
C23 Ti2 2.361(6)
C24 C25 1.416(10)
C24 C29 1.504(9)
C24 Ti2 2.382(6)
C25 C30 1.521(9)
C25 Ti2 2.387(6)
C31 C32 1.380(10)
C31 C35 1.424(9)
C31 C36 1.512(9)
C31 Ti3 2.322(6)
C32 C33 1.407(9)
C32 C37 1.513(10)
C32 Ti3 2.388(6)
C33 C34 1.424(9)
C33 C38 1.493(9)
C33 Ti3 2.407(6)
C34 C35 1.402(9)
C34 C39 1.502(8)
C34 Ti3 2.407(5)
C35 C40 1.502(10)
C35 Ti3 2.369(6)
C41 C46 1.382(10)
C41 C42 1.400(10)
C41 Ga1 2.011(6)
C42 C43 1.431(11)
C43 C44 1.355(15)
C44 C45 1.338(15)
C45 C46 1.411(12)
C51 C52 1.384(9)
C51 C56 1.400(8)
C51 Ga1 1.984(6)
C52 C53 1.386(10)
C53 C54 1.385(11)
C54 C55 1.364(12)
C55 C56 1.387(10)
C61 C66 1.385(9)
C61 C62 1.416(8)
C61 Ga1 1.964(6)
C62 C63 1.360(9)
C63 C64 1.356(11)
C64 C65 1.375(12)
C65 C66 1.389(10)
C71 C75 1.31(2)
C71 C72 1.35(2)
C72 C73 1.353(15)
C73 C74 1.311(13)
C74 C76 1.321(14)
C75 C76 1.330(19)
Ga1 O12 2.022(3)
O12 Ti1 1.907(4)
O12 Ti2 1.927(4)
O13 Ti1 1.825(4)
O13 Ti3 1.835(4)
O23 Ti2 1.821(4)
O23 Ti3 1.828(4)
Ti1 Ti3 2.8589(15)
Ti1 Ti2 2.8819(15)
Ti2 Ti3 2.7953(15)
